data_7007242
loop_
_publ_author_name
'Cole, Marcus L.'
'Deacon, Glen B.'
'Forsyth, Craig M.'
'Konstas, Kristina'
'Junk, Peter C.'

_publ_section_title
;
 Synthesis and structural characterisation of heavy alkaline earth
 N,N'-bis(aryl)formamidinate complexes.
;
_journal_issue 27
_journal_name_full 'Dalton transactions (Cambridge, England : 2003)'
_journal_page_first 3360
_journal_page_last 3367
_journal_paper_doi 10.1039/b602210c
_journal_year 2006
_chemical_compound_source THF
_chemical_formula_moiety 'C42 H54 Ca N4 O2'
_chemical_formula_sum 'C42 H54 Ca N4 O2'
_chemical_formula_weight 686.98
_chemical_melting_point 430.0(10)
_space_group_IT_number 15
_symmetry_cell_setting monoclinic
_symmetry_Int_Tables_number 15
_symmetry_space_group_name_Hall '-C 2yc'
_symmetry_space_group_name_H-M 'C 1 2/c 1'
_atom_sites_solution_hydrogens geom
_atom_sites_solution_primary direct
_atom_sites_solution_secondary difmap
_audit_creation_method SHELXL-97
_cell_angle_alpha 90.00
_cell_angle_beta 101.7590(10)
_cell_angle_gamma 90.00
_cell_formula_units_Z 4
_cell_length_a 19.3852(3)
_cell_length_b 11.1831(2)
_cell_length_c 18.1765(4)
_cell_measurement_temperature 123(2)
_cell_volume 3857.73(13)
_computing_cell_refinement DENZO-SMN
_computing_data_collection 'Nonius Collect'
_computing_data_reduction X-Seed
_computing_molecular_graphics 'X-Seed / POV-Ray'
_computing_publication_material 'Microsoft Office 2000'
_computing_structure_refinement 'SHELXL-97 (Sheldrick, 1997)'
_computing_structure_solution 'SHELXS-97 (Sheldrick, 1990)'
_diffrn_ambient_temperature 123(2)
_diffrn_measured_fraction_theta_full 0.996
_diffrn_measured_fraction_theta_max 0.996
_diffrn_measurement_device_type 'Nonius Kappa CCD'
_diffrn_measurement_method 'psi and omega scans'
_diffrn_radiation_monochromator graphite
_diffrn_radiation_probe x-ray
_diffrn_radiation_type MoK\a
_diffrn_radiation_wavelength 0.71073
_diffrn_reflns_av_R_equivalents 0.0572
_diffrn_reflns_av_sigmaI/netI 0.0635
_diffrn_reflns_limit_h_max 23
_diffrn_reflns_limit_h_min -25
_diffrn_reflns_limit_k_max 12
_diffrn_reflns_limit_k_min -14
_diffrn_reflns_limit_l_max 16
_diffrn_reflns_limit_l_min -23
_diffrn_reflns_number 12570
_diffrn_reflns_theta_full 27.90
_diffrn_reflns_theta_max 27.90
_diffrn_reflns_theta_min 2.11
_diffrn_source 'fine-focus sealed tube'
_exptl_absorpt_coefficient_mu 0.202
_exptl_absorpt_correction_T_max 0.9607
_exptl_absorpt_correction_T_min 0.9418
_exptl_absorpt_correction_type empirical
_exptl_absorpt_process_details 'performed as part of the DENZO-SMN package'
_exptl_crystal_colour colourless
_exptl_crystal_density_diffrn 1.183
_exptl_crystal_density_method 'not measured'
_exptl_crystal_description 'rectangular block'
_exptl_crystal_F_000 1480
_exptl_crystal_size_max 0.30
_exptl_crystal_size_mid 0.20
_exptl_crystal_size_min 0.20
_refine_diff_density_max 0.654
_refine_diff_density_min -0.696
_refine_diff_density_rms 0.178
_refine_ls_extinction_method none
_refine_ls_goodness_of_fit_ref 1.408
_refine_ls_hydrogen_treatment mixed
_refine_ls_matrix_type full
_refine_ls_number_parameters 226
_refine_ls_number_reflns 4599
_refine_ls_number_restraints 0
_refine_ls_restrained_S_all 1.408
_refine_ls_R_factor_all 0.0995
_refine_ls_R_factor_gt 0.0574
_refine_ls_shift/su_max 0.000
_refine_ls_shift/su_mean 0.000
_refine_ls_structure_factor_coef Fsqd
_refine_ls_weighting_details 'calc w=1/[\s^2^(Fo^2^)+(0.0596P)^2^+4.2348P] where P=(Fo^2^+2Fc^2^)/3'
_refine_ls_weighting_scheme calc
_refine_ls_wR_factor_gt 0.1331
_refine_ls_wR_factor_ref 0.1882
_reflns_number_gt 3223
_reflns_number_total 4599
_reflns_threshold_expression >2sigma(I)
_cod_data_source_file b602210c.txt
_cod_data_source_block COMPOUND_2
_cod_depositor_comments
;
The following automatic conversions were performed:

'_chemical_melting_point' value '429-431' was changed to '430.0(10)'
- the average value was taken and precision was estimated.

Automatic conversion script
Id: cif_fix_values 1569 2011-02-09 13:29:24Z adriana 
;
_cod_original_cell_volume 3857.73(12)
_cod_original_sg_symbol_H-M 'C 2/c'
_cod_database_code 7007242

loop_
_symmetry_equiv_pos_as_xyz
'x, y, z'
'-x, y, -z+1/2'
'x+1/2, y+1/2, z'
'-x+1/2, y+1/2, -z+1/2'
'-x, -y, -z'
'x, -y, z-1/2'
'-x+1/2, -y+1/2, -z'
'x+1/2, -y+1/2, z-1/2'

loop_
_atom_site_label
_atom_site_type_symbol
_atom_site_fract_x
_atom_site_fract_y
_atom_site_fract_z
_atom_site_U_iso_or_equiv
_atom_site_adp_type
_atom_site_occupancy
_atom_site_symmetry_multiplicity
_atom_site_calc_flag
_atom_site_refinement_flags
_atom_site_disorder_assembly
_atom_site_disorder_group
Ca1 Ca 0.5000 0.57357(6) 0.7500 0.0193(2) Uani 1 2 d S . .
O1 O 0.48764(11) 0.40896(16) 0.66347(11) 0.0287(5) Uani 1 1 d . . .
N1 N 0.58212(11) 0.7006(2) 0.83259(12) 0.0229(5) Uani 1 1 d . . .
N2 N 0.61679(11) 0.6241(2) 0.72826(13) 0.0234(5) Uani 1 1 d . . .
C1 C 0.60134(13) 0.7520(2) 0.90512(15) 0.0219(6) Uani 1 1 d . . .
C2 C 0.57230(13) 0.8634(2) 0.91828(15) 0.0218(6) Uani 1 1 d . . .
C3 C 0.58697(14) 0.9114(2) 0.99031(16) 0.0258(6) Uani 1 1 d . . .
H3 H 0.5670 0.9862 0.9994 0.031 Uiso 1 1 calc R . .
C4 C 0.63019(16) 0.8522(3) 1.04893(16) 0.0315(7) Uani 1 1 d . . .
H4 H 0.6401 0.8863 1.0978 0.038 Uiso 1 1 calc R . .
C5 C 0.65894(15) 0.7428(3) 1.03586(17) 0.0326(7) Uani 1 1 d . . .
H5 H 0.6887 0.7024 1.0762 0.039 Uiso 1 1 calc R . .
C6 C 0.64510(14) 0.6910(2) 0.96477(16) 0.0269(6) Uani 1 1 d . . .
C7 C 0.52738(15) 0.9310(3) 0.85396(16) 0.0268(6) Uani 1 1 d . . .
H7A H 0.5015 0.9943 0.8739 0.040 Uiso 1 1 calc R . .
H7B H 0.4939 0.8759 0.8235 0.040 Uiso 1 1 calc R . .
H7C H 0.5576 0.9666 0.8227 0.040 Uiso 1 1 calc R . .
C8 C 0.67559(16) 0.5695(3) 0.95389(19) 0.0359(7) Uani 1 1 d . . .
H8A H 0.7211 0.5794 0.9390 0.054 Uiso 1 1 calc R . .
H8B H 0.6432 0.5259 0.9145 0.054 Uiso 1 1 calc R . .
H8C H 0.6823 0.5245 1.0011 0.054 Uiso 1 1 calc R . .
C9 C 0.67289(13) 0.6109(2) 0.68915(15) 0.0238(6) Uani 1 1 d . . .
C10 C 0.68611(14) 0.7000(3) 0.64024(15) 0.0264(6) Uani 1 1 d . . .
C11 C 0.74221(15) 0.6856(3) 0.60342(16) 0.0329(7) Uani 1 1 d . . .
H11 H 0.7518 0.7464 0.5704 0.039 Uiso 1 1 calc R . .
C12 C 0.78372(15) 0.5847(3) 0.61427(17) 0.0338(7) Uani 1 1 d . . .
H12 H 0.8222 0.5766 0.5896 0.041 Uiso 1 1 calc R . .
C13 C 0.76916(15) 0.4956(3) 0.66101(18) 0.0340(7) Uani 1 1 d . . .
H13 H 0.7976 0.4257 0.6679 0.041 Uiso 1 1 calc R . .
C14 C 0.71354(14) 0.5063(3) 0.69836(17) 0.0301(7) Uani 1 1 d . . .
C15 C 0.64114(17) 0.8114(3) 0.62780(18) 0.0362(7) Uani 1 1 d . . .
H15A H 0.5917 0.7889 0.6102 0.054 Uiso 1 1 calc R . .
H15B H 0.6563 0.8619 0.5900 0.054 Uiso 1 1 calc R . .
H15C H 0.6462 0.8556 0.6751 0.054 Uiso 1 1 calc R . .
C16 C 0.69682(18) 0.4072(3) 0.7475(2) 0.0498(10) Uani 1 1 d . . .
H16A H 0.7251 0.3367 0.7414 0.075 Uiso 1 1 calc R . .
H16B H 0.6467 0.3871 0.7331 0.075 Uiso 1 1 calc R . .
H16C H 0.7077 0.4330 0.8001 0.075 Uiso 1 1 calc R . .
C17 C 0.63165(13) 0.6803(2) 0.79338(16) 0.0229(6) Uani 1 1 d . . .
H17 H 0.6785 0.7065 0.8125 0.027 Uiso 1 1 calc R . .
C18 C 0.4570(3) 0.2928(3) 0.6558(2) 0.0710(15) Uani 1 1 d . . .
H18A H 0.4177 0.2888 0.6830 0.085 Uiso 1 1 calc R . .
H18B H 0.4927 0.2324 0.6776 0.085 Uiso 1 1 calc R . .
C19 C 0.4311(2) 0.2681(3) 0.57704(19) 0.0487(9) Uani 1 1 d . . .
H19A H 0.3799 0.2839 0.5627 0.058 Uiso 1 1 calc R . .
H19B H 0.4400 0.1837 0.5654 0.058 Uiso 1 1 calc R . .
C20 C 0.47137(19) 0.3512(3) 0.53628(18) 0.0416(8) Uani 1 1 d . . .
H20A H 0.5045 0.3058 0.5120 0.050 Uiso 1 1 calc R . .
H20B H 0.4387 0.3966 0.4972 0.050 Uiso 1 1 calc R . .
C21 C 0.5100(3) 0.4323(4) 0.5937(2) 0.0687(14) Uani 1 1 d . . .
H21A H 0.5613 0.4187 0.6000 0.082 Uiso 1 1 calc R . .
H21B H 0.4998 0.5164 0.5782 0.082 Uiso 1 1 calc R . .

loop_
_atom_site_aniso_label
_atom_site_aniso_U_11
_atom_site_aniso_U_22
_atom_site_aniso_U_33
_atom_site_aniso_U_23
_atom_site_aniso_U_13
_atom_site_aniso_U_12
Ca1 0.0193(4) 0.0140(4) 0.0248(4) 0.000 0.0047(3) 0.000
O1 0.0419(12) 0.0191(10) 0.0277(11) -0.0036(8) 0.0130(9) -0.0061(8)
N1 0.0216(11) 0.0208(12) 0.0274(12) -0.0054(9) 0.0077(9) -0.0026(9)
N2 0.0197(11) 0.0232(12) 0.0285(13) -0.0035(10) 0.0074(9) 0.0003(9)
C1 0.0194(12) 0.0205(13) 0.0266(14) -0.0028(11) 0.0063(10) -0.0067(10)
C2 0.0201(12) 0.0198(14) 0.0272(14) -0.0009(11) 0.0089(10) -0.0048(10)
C3 0.0291(14) 0.0204(14) 0.0302(15) -0.0050(12) 0.0115(11) -0.0066(11)
C4 0.0358(16) 0.0314(16) 0.0267(15) -0.0061(13) 0.0051(12) -0.0099(13)
C5 0.0306(15) 0.0317(16) 0.0316(16) 0.0032(13) -0.0029(12) -0.0050(13)
C6 0.0238(14) 0.0204(14) 0.0353(16) 0.0001(12) 0.0035(12) -0.0035(11)
C7 0.0290(14) 0.0228(14) 0.0298(15) -0.0007(12) 0.0083(11) 0.0014(12)
C8 0.0308(16) 0.0255(16) 0.0483(19) 0.0009(14) 0.0007(13) 0.0018(13)
C9 0.0194(13) 0.0240(14) 0.0277(15) -0.0068(11) 0.0040(10) 0.0016(11)
C10 0.0283(14) 0.0306(16) 0.0198(14) -0.0039(12) 0.0042(11) 0.0055(12)
C11 0.0349(16) 0.0420(19) 0.0238(15) -0.0003(13) 0.0110(12) 0.0056(14)
C12 0.0252(15) 0.0439(19) 0.0345(17) -0.0129(14) 0.0110(12) 0.0043(13)
C13 0.0231(14) 0.0293(16) 0.050(2) -0.0097(15) 0.0092(13) 0.0055(12)
C14 0.0214(14) 0.0245(15) 0.0448(18) -0.0044(13) 0.0075(12) 0.0008(11)
C15 0.0398(17) 0.0391(18) 0.0313(17) 0.0098(14) 0.0109(13) 0.0153(14)
C16 0.0349(18) 0.0275(18) 0.092(3) 0.0123(18) 0.0244(18) 0.0078(14)
C17 0.0183(12) 0.0171(13) 0.0331(15) -0.0012(11) 0.0052(11) -0.0005(10)
C18 0.149(4) 0.034(2) 0.036(2) -0.0121(16) 0.034(2) -0.049(2)
C19 0.071(3) 0.0307(18) 0.043(2) -0.0089(16) 0.0083(17) -0.0115(17)
C20 0.055(2) 0.045(2) 0.0303(17) 0.0035(15) 0.0222(15) 0.0138(17)
C21 0.102(3) 0.055(2) 0.070(3) -0.027(2) 0.068(3) -0.038(2)

loop_
_atom_type_symbol
_atom_type_description
_atom_type_scat_dispersion_real
_atom_type_scat_dispersion_imag
_atom_type_scat_source
C C 0.0033 0.0016 'International Tables Vol C Tables 4.2.6.8 and 6.1.1.4'
H H 0.0000 0.0000 'International Tables Vol C Tables 4.2.6.8 and 6.1.1.4'
N N 0.0061 0.0033 'International Tables Vol C Tables 4.2.6.8 and 6.1.1.4'
O O 0.0106 0.0060 'International Tables Vol C Tables 4.2.6.8 and 6.1.1.4'
Ca Ca 0.2262 0.3064 'International Tables Vol C Tables 4.2.6.8 and 6.1.1.4'

loop_
_geom_angle_atom_site_label_1
_geom_angle_atom_site_label_2
_geom_angle_atom_site_label_3
_geom_angle
_geom_angle_site_symmetry_1
_geom_angle_site_symmetry_3
_geom_angle_publ_flag
O1 Ca1 O1 79.90(9) . 2_656 ?
O1 Ca1 N1 145.42(7) . . ?
O1 Ca1 N1 94.52(7) 2_656 . ?
O1 Ca1 N1 94.52(7) . 2_656 ?
O1 Ca1 N1 145.42(7) 2_656 2_656 ?
N1 Ca1 N1 107.92(11) . 2_656 ?
O1 Ca1 N2 108.13(7) . 2_656 ?
O1 Ca1 N2 92.48(7) 2_656 2_656 ?
N1 Ca1 N2 106.19(8) . 2_656 ?
N1 Ca1 N2 56.58(7) 2_656 2_656 ?
O1 Ca1 N2 92.48(7) . . ?
O1 Ca1 N2 108.13(7) 2_656 . ?
N1 Ca1 N2 56.58(7) . . ?
N1 Ca1 N2 106.19(8) 2_656 . ?
N2 Ca1 N2 153.27(11) 2_656 . ?
O1 Ca1 C17 118.54(7) . . ?
O1 Ca1 C17 100.36(7) 2_656 . ?
N1 Ca1 C17 28.48(7) . . ?
N1 Ca1 C17 111.98(8) 2_656 . ?
N2 Ca1 C17 133.01(8) 2_656 . ?
N2 Ca1 C17 28.31(7) . . ?
O1 Ca1 C17 100.36(7) . 2_656 ?
O1 Ca1 C17 118.54(7) 2_656 2_656 ?
N1 Ca1 C17 111.98(8) . 2_656 ?
N1 Ca1 C17 28.48(7) 2_656 2_656 ?
N2 Ca1 C17 28.31(7) 2_656 2_656 ?
N2 Ca1 C17 133.01(8) . 2_656 ?
C17 Ca1 C17 129.20(11) . 2_656 ?
C18 O1 C21 105.8(2) . . ?
C18 O1 Ca1 138.41(19) . . ?
C21 O1 Ca1 115.39(18) . . ?
C17 N1 C1 119.2(2) . . ?
C17 N1 Ca1 91.29(16) . . ?
C1 N1 Ca1 146.32(16) . . ?
C17 N2 C9 116.6(2) . . ?
C17 N2 Ca1 90.29(15) . . ?
C9 N2 Ca1 152.24(18) . . ?
C2 C1 C6 119.8(2) . . ?
C2 C1 N1 118.6(2) . . ?
C6 C1 N1 121.5(2) . . ?
C3 C2 C1 119.3(2) . . ?
C3 C2 C7 120.7(2) . . ?
C1 C2 C7 119.9(2) . . ?
C4 C3 C2 121.1(3) . . ?
C3 C4 C5 119.5(3) . . ?
C4 C5 C6 121.3(3) . . ?
C5 C6 C1 119.0(3) . . ?
C5 C6 C8 119.3(3) . . ?
C1 C6 C8 121.7(3) . . ?
C10 C9 C14 120.1(2) . . ?
C10 C9 N2 120.2(2) . . ?
C14 C9 N2 119.7(3) . . ?
C9 C10 C11 119.1(3) . . ?
C9 C10 C15 120.6(2) . . ?
C11 C10 C15 120.3(3) . . ?
C12 C11 C10 121.0(3) . . ?
C13 C12 C11 119.6(3) . . ?
C12 C13 C14 121.1(3) . . ?
C13 C14 C9 119.1(3) . . ?
C13 C14 C16 120.7(3) . . ?
C9 C14 C16 120.2(3) . . ?
N2 C17 N1 120.9(2) . . ?
N2 C17 Ca1 61.40(13) . . ?
N1 C17 Ca1 60.23(14) . . ?
O1 C18 C19 109.0(3) . . ?
C18 C19 C20 105.1(3) . . ?
C21 C20 C19 105.8(3) . . ?
O1 C21 C20 108.2(3) . . ?

loop_
_geom_bond_atom_site_label_1
_geom_bond_atom_site_label_2
_geom_bond_distance
_geom_bond_site_symmetry_2
_geom_bond_publ_flag
Ca1 O1 2.4013(19) . ?
Ca1 O1 2.4013(19) 2_656 ?
Ca1 N1 2.415(2) . ?
Ca1 N1 2.415(2) 2_656 ?
Ca1 N2 2.442(2) 2_656 ?
Ca1 N2 2.442(2) . ?
Ca1 C17 2.782(3) . ?
Ca1 C17 2.782(3) 2_656 ?
O1 C18 1.423(4) . ?
O1 C21 1.445(4) . ?
N1 C17 1.327(3) . ?
N1 C1 1.417(3) . ?
N2 C17 1.319(3) . ?
N2 C9 1.423(3) . ?
C1 C2 1.407(4) . ?
C1 C6 1.409(4) . ?
C2 C3 1.390(4) . ?
C2 C7 1.510(4) . ?
C3 C4 1.383(4) . ?
C4 C5 1.384(4) . ?
C5 C6 1.392(4) . ?
C6 C8 1.510(4) . ?
C9 C10 1.393(4) . ?
C9 C14 1.401(4) . ?
C10 C11 1.397(4) . ?
C10 C15 1.511(4) . ?
C11 C12 1.377(4) . ?
C12 C13 1.375(4) . ?
C13 C14 1.391(4) . ?
C14 C16 1.499(4) . ?
C18 C19 1.444(5) . ?
C19 C20 1.502(5) . ?
C20 C21 1.467(5) . ?
